data_1549237
loop_
_publ_author_name
'Maryasin, Boris'
'Kaldre, Dainis'
'Galaverna, Renan'
'Klose, Immo'
'Ruider, Stefan'
'Drescher, Martina'
'K\"ahlig, Hanspeter'
'Gonz\'alez, Leticia'
'Eberlin, Marcos N.'
'Jurberg, Igor D.'
'Maulide, Nuno'

_publ_section_title
;
 Unusual mechanisms in Claisen rearrangements: an ionic fragmentation
 leading to a <i>meta</i>-selective rearrangement.
;
_journal_issue 17
_journal_name_full 'Chemical science'
_journal_page_first 4124
_journal_page_last 4131
_journal_paper_doi 10.1039/c7sc04736c
_journal_volume 9
_journal_year 2018
_chemical_formula_moiety 'C22 H30 Cl N O4 S'
_chemical_formula_sum 'C22 H30 Cl N O4 S'
_chemical_formula_weight 439.98
_chemical_name_systematic
;3-(2-(5-chloro-2-ethoxy-3-(isopropylthio)phenyl)-2-cyclohexylacetyl)
oxazolidin-2-one
;
_space_group_crystal_system monoclinic
_space_group_IT_number 14
_space_group_name_Hall '-P 2yn'
_space_group_name_H-M_alt 'P 1 21/n 1'
_symmetry_cell_setting monoclinic
_symmetry_Int_Tables_number 14
_symmetry_space_group_name_Hall '-P 2yn'
_symmetry_space_group_name_H-M 'P 1 21/n 1'
_atom_sites_solution_hydrogens geom
_atom_sites_solution_primary direct
_audit_creation_date 2017-03-21
_audit_creation_method
;
Olex2 1.2
(compiled 2017.03.02 svn.r3394 for OlexSys, GUI svn.r5324)
;
_audit_update_record
;
2017-03-29 deposited with the CCDC.
2018-03-26 downloaded from the CCDC.
;
_cell_angle_alpha 90
_cell_angle_beta 103.196(2)
_cell_angle_gamma 90
_cell_formula_units_Z 4
_cell_length_a 12.0663(6)
_cell_length_b 10.1526(5)
_cell_length_c 18.2867(10)
_cell_measurement_reflns_used 9592
_cell_measurement_temperature 100.0
_cell_measurement_theta_max 30.025
_cell_measurement_theta_min 2.285
_cell_volume 2181.05(19)
_computing_cell_refinement 'APEX2 v2013.6-2'
_computing_data_collection 'APEX2 v2013.6-2'
_computing_data_reduction 'APEX2 v2013.6-2'
_computing_molecular_graphics 'Olex2 (Dolomanov et al., 2009)'
_computing_publication_material 'Olex2 (Dolomanov et al., 2009)'
_computing_structure_refinement 'ShelXL (Sheldrick, 2015)'
_computing_structure_solution 'ShelXS (Sheldrick, 2008)'
_diffrn_ambient_temperature 100.0
_diffrn_measured_fraction_theta_full 0.999
_diffrn_measured_fraction_theta_max 0.999
_diffrn_measurement_device_type 'Bruker D8 Venture'
_diffrn_measurement_method '\f and \w scans'
_diffrn_radiation_probe x-ray
_diffrn_radiation_type MoK\a
_diffrn_radiation_wavelength 0.71073
_diffrn_reflns_av_R_equivalents 0.1162
_diffrn_reflns_av_unetI/netI 0.0492
_diffrn_reflns_Laue_measured_fraction_full 0.999
_diffrn_reflns_Laue_measured_fraction_max 0.999
_diffrn_reflns_limit_h_max 17
_diffrn_reflns_limit_h_min -15
_diffrn_reflns_limit_k_max 14
_diffrn_reflns_limit_k_min -14
_diffrn_reflns_limit_l_max 25
_diffrn_reflns_limit_l_min -25
_diffrn_reflns_number 63457
_diffrn_reflns_point_group_measured_fraction_full 0.999
_diffrn_reflns_point_group_measured_fraction_max 0.999
_diffrn_reflns_theta_full 25.242
_diffrn_reflns_theta_max 30.083
_diffrn_reflns_theta_min 2.285
_diffrn_source 'sealed  X-ray tube'
_diffrn_source_type 'Incoatec IuSMo'
_diffrn_standards_number 0
_exptl_absorpt_coefficient_mu 0.299
_exptl_absorpt_correction_T_max 0.7460
_exptl_absorpt_correction_T_min 0.3209
_exptl_absorpt_correction_type multi-scan
_exptl_absorpt_process_details
;
SADABS-2012/1 (Bruker,2012) was used for absorption correction. 
wR2(int) was 0.1532 before and 0.0625 after correction. 
The Ratio of minimum to maximum transmission is 0.4302. 
The \l/2 correction factor is 0.0015.
;
_exptl_crystal_colour 'clear colourless'
_exptl_crystal_colour_lustre clear
_exptl_crystal_colour_primary colourless
_exptl_crystal_density_diffrn 1.340
_exptl_crystal_description plate
_exptl_crystal_F_000 936
_exptl_crystal_size_max 0.995
_exptl_crystal_size_mid 0.558
_exptl_crystal_size_min 0.186
_refine_diff_density_max 0.463
_refine_diff_density_min -0.309
_refine_diff_density_rms 0.060
_refine_ls_extinction_method none
_refine_ls_goodness_of_fit_ref 1.032
_refine_ls_hydrogen_treatment constr
_refine_ls_matrix_type full
_refine_ls_number_parameters 265
_refine_ls_number_reflns 6407
_refine_ls_number_restraints 0
_refine_ls_restrained_S_all 1.032
_refine_ls_R_factor_all 0.0497
_refine_ls_R_factor_gt 0.0366
_refine_ls_shift/su_max 0.001
_refine_ls_shift/su_mean 0.000
_refine_ls_structure_factor_coef Fsqd
_refine_ls_weighting_details
;
 w=1/[\s^2^(Fo^2^)+(0.0396P)^2^+0.7640P]
 where P=(Fo^2^+2Fc^2^)/3
;
_refine_ls_weighting_scheme calc
_refine_ls_wR_factor_gt 0.0889
_refine_ls_wR_factor_ref 0.0945
_reflns_Friedel_coverage 0.000
_reflns_number_gt 5250
_reflns_number_total 6407
_reflns_threshold_expression 'I > 2\s(I)'
_cod_data_source_file c7sc04736c2.cif
_cod_data_source_block mo_dakl365_p21n
_cod_depositor_comments 'Adding full bibliography for 1549237--1549239.cif.'
_cod_original_sg_symbol_H-M 'P 21/n'
_cod_database_code 1549237
_shelxl_version_number 2013-2
_shelx_space_group_comment
;
The symmetry employed for this shelxl refinement is uniquely defined
by the following loop, which should always be used as a source of
symmetry information in preference to the above space-group names.
They are only intended as comments.
;
_shelx_estimated_absorpt_t_max 0.946
_shelx_estimated_absorpt_t_min 0.755

loop_
_space_group_symop_operation_xyz
'x, y, z'
'-x+1/2, y+1/2, -z+1/2'
'-x, -y, -z'
'x-1/2, -y-1/2, z-1/2'

loop_
_atom_site_label
_atom_site_type_symbol
_atom_site_fract_x
_atom_site_fract_y
_atom_site_fract_z
_atom_site_U_iso_or_equiv
_atom_site_adp_type
_atom_site_occupancy
_atom_site_site_symmetry_order
_atom_site_calc_flag
_atom_site_refinement_flags_posn
Cl1 Cl 0.84451(2) 0.86629(3) 0.56336(2) 0.01960(8) Uani 1 1 d .
S1 S 0.47935(2) 0.69820(3) 0.34450(2) 0.01620(8) Uani 1 1 d .
O1 O 0.71870(8) 0.05625(9) 0.30546(5) 0.0216(2) Uani 1 1 d .
O2 O 0.90597(7) 0.42341(8) 0.38465(5) 0.01676(18) Uani 1 1 d .
O3 O 0.67717(8) 0.12185(8) 0.41276(5) 0.01951(19) Uani 1 1 d .
O4 O 0.58366(6) 0.44733(8) 0.38116(5) 0.01223(16) Uani 1 1 d .
N1 N 0.79766(8) 0.24440(9) 0.35455(6) 0.01369(19) Uani 1 1 d .
C1 C 0.79312(9) 0.37310(10) 0.47318(6) 0.0107(2) Uani 1 1 d .
H1 H 0.7273 0.3130 0.4726 0.013 Uiso 1 1 calc R
C2 C 0.83605(9) 0.35060(11) 0.40198(7) 0.0118(2) Uani 1 1 d .
C3 C 0.72597(10) 0.14044(11) 0.36355(7) 0.0151(2) Uani 1 1 d .
C4 C 0.77872(11) 0.10704(13) 0.25120(8) 0.0214(3) Uani 1 1 d .
H4A H 0.7243 0.1352 0.2048 0.026 Uiso 1 1 calc R
H4B H 0.8297 0.0390 0.2381 0.026 Uiso 1 1 calc R
C5 C 0.84709(11) 0.22379(13) 0.28933(7) 0.0197(3) Uani 1 1 d .
H5A H 0.9292 0.2026 0.3048 0.024 Uiso 1 1 calc R
H5B H 0.8366 0.3021 0.2562 0.024 Uiso 1 1 calc R
C6 C 0.88968(9) 0.33963(10) 0.54189(6) 0.0112(2) Uani 1 1 d .
H6 H 0.9545 0.4015 0.5428 0.013 Uiso 1 1 calc R
C7 C 0.85021(10) 0.35545(11) 0.61519(7) 0.0153(2) Uani 1 1 d .
H7A H 0.8254 0.4475 0.6197 0.018 Uiso 1 1 calc R
H7B H 0.7842 0.2971 0.6142 0.018 Uiso 1 1 calc R
C8 C 0.94553(12) 0.32137(13) 0.68310(7) 0.0209(3) Uani 1 1 d .
H8A H 1.0090 0.3845 0.6863 0.025 Uiso 1 1 calc R
H8B H 0.9169 0.3300 0.7295 0.025 Uiso 1 1 calc R
C9 C 0.98942(12) 0.18144(13) 0.67782(8) 0.0240(3) Uani 1 1 d .
H9A H 1.0545 0.1646 0.7207 0.029 Uiso 1 1 calc R
H9B H 0.9285 0.1175 0.6806 0.029 Uiso 1 1 calc R
C10 C 1.02697(11) 0.16233(12) 0.60442(8) 0.0200(3) Uani 1 1 d .
H10A H 1.0494 0.0693 0.6002 0.024 Uiso 1 1 calc R
H10B H 1.0944 0.2182 0.6047 0.024 Uiso 1 1 calc R
C11 C 0.93203(10) 0.19810(11) 0.53643(7) 0.0154(2) Uani 1 1 d .
H11A H 0.8677 0.1362 0.5331 0.018 Uiso 1 1 calc R
H11B H 0.9606 0.1889 0.4901 0.018 Uiso 1 1 calc R
C12 C 0.75191(9) 0.51520(10) 0.47068(6) 0.0108(2) Uani 1 1 d .
C13 C 0.64759(9) 0.54637(11) 0.42293(6) 0.0110(2) Uani 1 1 d .
C14 C 0.60753(9) 0.67673(11) 0.41225(7) 0.0123(2) Uani 1 1 d .
C15 C 0.67130(9) 0.77729(11) 0.45434(7) 0.0136(2) Uani 1 1 d .
H15 H 0.6467 0.8663 0.4485 0.016 Uiso 1 1 calc R
C16 C 0.77172(9) 0.74322(11) 0.50496(7) 0.0131(2) Uani 1 1 d .
C17 C 0.81488(9) 0.61669(11) 0.51233(7) 0.0124(2) Uani 1 1 d .
H17 H 0.8864 0.5989 0.5453 0.015 Uiso 1 1 calc R
C18 C 0.49782(9) 0.39591(11) 0.41808(7) 0.0140(2) Uani 1 1 d .
H18A H 0.4504 0.4687 0.4303 0.017 Uiso 1 1 calc R
H18B H 0.5347 0.3507 0.4653 0.017 Uiso 1 1 calc R
C19 C 0.42541(11) 0.30069(13) 0.36499(8) 0.0210(3) Uani 1 1 d .
H19A H 0.3649 0.2668 0.3876 0.032 Uiso 1 1 calc GR
H19B H 0.4726 0.2274 0.3549 0.032 Uiso 1 1 calc GR
H19C H 0.3915 0.3458 0.3178 0.032 Uiso 1 1 calc GR
C20 C 0.44760(10) 0.87350(12) 0.34777(8) 0.0205(3) Uani 1 1 d .
H20 H 0.5163 0.9259 0.3441 0.025 Uiso 1 1 calc R
C21 C 0.41006(11) 0.91218(13) 0.41879(9) 0.0255(3) Uani 1 1 d .
H21A H 0.3378 0.8687 0.4194 0.038 Uiso 1 1 calc GR
H21B H 0.4001 1.0079 0.4198 0.038 Uiso 1 1 calc GR
H21C H 0.4681 0.8849 0.4629 0.038 Uiso 1 1 calc GR
C22 C 0.35310(13) 0.89673(15) 0.27766(10) 0.0349(4) Uani 1 1 d .
H22A H 0.3823 0.8797 0.2328 0.052 Uiso 1 1 calc GR
H22B H 0.3270 0.9882 0.2770 0.052 Uiso 1 1 calc GR
H22C H 0.2893 0.8372 0.2782 0.052 Uiso 1 1 calc GR

loop_
_atom_site_aniso_label
_atom_site_aniso_U_11
_atom_site_aniso_U_22
_atom_site_aniso_U_33
_atom_site_aniso_U_23
_atom_site_aniso_U_13
_atom_site_aniso_U_12
Cl1 0.01388(13) 0.01123(13) 0.03074(18) -0.00680(11) -0.00105(11) -0.00202(10)
S1 0.01345(13) 0.01790(14) 0.01447(16) 0.00125(10) -0.00257(11) 0.00211(10)
O1 0.0285(5) 0.0170(4) 0.0183(5) -0.0076(3) 0.0030(4) -0.0060(4)
O2 0.0183(4) 0.0162(4) 0.0164(4) -0.0002(3) 0.0052(3) -0.0052(3)
O3 0.0223(4) 0.0158(4) 0.0210(5) -0.0037(3) 0.0061(4) -0.0074(3)
O4 0.0117(3) 0.0143(4) 0.0099(4) -0.0028(3) 0.0010(3) -0.0037(3)
N1 0.0144(4) 0.0128(4) 0.0134(5) -0.0030(4) 0.0021(4) -0.0019(3)
C1 0.0104(4) 0.0090(5) 0.0119(5) -0.0004(4) 0.0008(4) -0.0008(4)
C2 0.0112(5) 0.0106(5) 0.0117(6) 0.0006(4) -0.0014(4) 0.0009(4)
C3 0.0144(5) 0.0117(5) 0.0165(6) -0.0028(4) -0.0021(4) -0.0011(4)
C4 0.0250(6) 0.0217(6) 0.0162(6) -0.0065(5) 0.0023(5) 0.0004(5)
C5 0.0247(6) 0.0215(6) 0.0138(6) -0.0047(5) 0.0060(5) -0.0022(5)
C6 0.0117(5) 0.0094(5) 0.0112(6) 0.0009(4) 0.0000(4) -0.0007(4)
C7 0.0180(5) 0.0143(5) 0.0134(6) 0.0015(4) 0.0030(4) -0.0003(4)
C8 0.0294(6) 0.0199(6) 0.0119(6) 0.0035(5) 0.0013(5) 0.0026(5)
C9 0.0297(7) 0.0217(6) 0.0189(7) 0.0082(5) 0.0021(5) 0.0060(5)
C10 0.0202(6) 0.0180(6) 0.0195(7) 0.0035(5) -0.0003(5) 0.0058(5)
C11 0.0169(5) 0.0119(5) 0.0160(6) 0.0007(4) 0.0009(4) 0.0024(4)
C12 0.0108(4) 0.0101(5) 0.0116(5) 0.0003(4) 0.0024(4) -0.0007(4)
C13 0.0108(5) 0.0121(5) 0.0096(5) -0.0015(4) 0.0015(4) -0.0022(4)
C14 0.0098(4) 0.0141(5) 0.0123(6) 0.0022(4) 0.0011(4) 0.0013(4)
C15 0.0122(5) 0.0109(5) 0.0175(6) 0.0011(4) 0.0027(4) 0.0007(4)
C16 0.0118(5) 0.0101(5) 0.0169(6) -0.0021(4) 0.0019(4) -0.0031(4)
C17 0.0096(4) 0.0115(5) 0.0151(6) -0.0002(4) 0.0005(4) -0.0010(4)
C18 0.0139(5) 0.0170(5) 0.0107(6) -0.0032(4) 0.0021(4) -0.0044(4)
C19 0.0173(5) 0.0290(7) 0.0162(6) -0.0075(5) 0.0026(5) -0.0103(5)
C20 0.0137(5) 0.0154(5) 0.0294(7) 0.0089(5) -0.0011(5) 0.0005(4)
C21 0.0162(6) 0.0168(6) 0.0422(9) -0.0054(6) 0.0040(6) 0.0012(5)
C22 0.0261(7) 0.0315(8) 0.0388(9) 0.0192(7) -0.0100(6) 0.0012(6)

loop_
_atom_type_symbol
_atom_type_description
_atom_type_scat_dispersion_real
_atom_type_scat_dispersion_imag
_atom_type_scat_source
C C 0.0033 0.0016 'International Tables Vol C Tables 4.2.6.8 and 6.1.1.4'
H H 0.0000 0.0000 'International Tables Vol C Tables 4.2.6.8 and 6.1.1.4'
Cl Cl 0.1484 0.1585 'International Tables Vol C Tables 4.2.6.8 and 6.1.1.4'
N N 0.0061 0.0033 'International Tables Vol C Tables 4.2.6.8 and 6.1.1.4'
O O 0.0106 0.0060 'International Tables Vol C Tables 4.2.6.8 and 6.1.1.4'
S S 0.1246 0.1234 'International Tables Vol C Tables 4.2.6.8 and 6.1.1.4'

loop_
_geom_angle_atom_site_label_1
_geom_angle_atom_site_label_2
_geom_angle_atom_site_label_3
_geom_angle
C14 S1 C20 104.78(6)
C3 O1 C4 111.11(9)
C13 O4 C18 111.71(8)
C2 N1 C3 129.57(10)
C2 N1 C5 118.52(9)
C3 N1 C5 111.45(10)
C2 C1 C6 108.77(9)
C12 C1 C2 106.77(9)
C12 C1 C6 114.43(9)
O2 C2 N1 117.34(11)
O2 C2 C1 121.49(10)
N1 C2 C1 121.17(9)
O1 C3 N1 108.42(10)
O3 C3 O1 122.44(11)
O3 C3 N1 129.13(11)
O1 C4 C5 105.49(10)
N1 C5 C4 101.87(10)
C7 C6 C1 111.21(9)
C7 C6 C11 109.26(9)
C11 C6 C1 110.70(9)
C8 C7 C6 111.19(10)
C9 C8 C7 111.53(11)
C10 C9 C8 110.57(11)
C9 C10 C11 111.57(10)
C10 C11 C6 111.58(10)
C13 C12 C1 118.39(9)
C13 C12 C17 118.32(10)
C17 C12 C1 123.26(10)
O4 C13 C12 119.32(9)
O4 C13 C14 118.39(10)
C12 C13 C14 122.18(10)
C13 C14 S1 115.65(8)
C15 C14 S1 125.55(9)
C15 C14 C13 118.80(10)
C16 C15 C14 118.11(10)
C15 C16 Cl1 118.02(8)
C17 C16 Cl1 118.71(9)
C17 C16 C15 123.25(10)
C16 C17 C12 119.10(10)
O4 C18 C19 107.56(9)
C21 C20 S1 112.67(9)
C21 C20 C22 111.47(12)
C22 C20 S1 104.20(10)

loop_
_geom_bond_atom_site_label_1
_geom_bond_atom_site_label_2
_geom_bond_distance
Cl1 C16 1.7448(11)
S1 C14 1.7607(11)
S1 C20 1.8243(13)
O1 C3 1.3507(15)
O1 C4 1.4500(16)
O2 C2 1.2168(14)
O3 C3 1.1976(15)
O4 C13 1.3858(13)
O4 C18 1.4561(13)
N1 C2 1.3949(14)
N1 C3 1.3979(15)
N1 C5 1.4652(16)
C1 C2 1.5245(16)
C1 C6 1.5438(15)
C1 C12 1.5233(14)
C4 C5 1.5196(17)
C6 C7 1.5299(17)
C6 C11 1.5359(15)
C7 C8 1.5274(17)
C8 C9 1.5269(18)
C9 C10 1.5239(19)
C10 C11 1.5296(17)
C12 C13 1.3947(15)
C12 C17 1.3982(15)
C13 C14 1.4073(15)
C14 C15 1.3987(16)
C15 C16 1.3902(16)
C16 C17 1.3811(15)
C18 C19 1.5012(16)
C20 C21 1.521(2)
C20 C22 1.5271(19)

loop_
_geom_torsion_atom_site_label_1
_geom_torsion_atom_site_label_2
_geom_torsion_atom_site_label_3
_geom_torsion_atom_site_label_4
_geom_torsion
Cl1 C16 C17 C12 174.23(9)
S1 C14 C15 C16 -179.16(9)
O1 C4 C5 N1 -12.49(13)
O4 C13 C14 S1 -0.97(14)
O4 C13 C14 C15 179.79(10)
C1 C6 C7 C8 179.59(9)
C1 C6 C11 C10 -179.40(10)
C1 C12 C13 O4 1.79(15)
C1 C12 C13 C14 -174.47(10)
C1 C12 C17 C16 178.40(10)
C2 N1 C3 O1 -175.97(11)
C2 N1 C3 O3 3.5(2)
C2 N1 C5 C4 -176.67(10)
C2 C1 C6 C7 -177.89(9)
C2 C1 C6 C11 -56.23(11)
C2 C1 C12 C13 75.99(12)
C2 C1 C12 C17 -102.20(12)
C3 O1 C4 C5 11.26(13)
C3 N1 C2 O2 174.14(11)
C3 N1 C2 C1 -5.04(17)
C3 N1 C5 C4 10.40(13)
C4 O1 C3 O3 175.64(11)
C4 O1 C3 N1 -4.82(13)
C5 N1 C2 O2 2.68(16)
C5 N1 C2 C1 -176.49(10)
C5 N1 C3 O1 -4.03(13)
C5 N1 C3 O3 175.46(12)
C6 C1 C2 O2 -71.09(13)
C6 C1 C2 N1 108.06(11)
C6 C1 C12 C13 -163.62(10)
C6 C1 C12 C17 18.19(15)
C6 C7 C8 C9 -57.38(13)
C7 C6 C11 C10 -56.59(12)
C7 C8 C9 C10 55.26(15)
C8 C9 C10 C11 -54.56(15)
C9 C10 C11 C6 56.14(14)
C11 C6 C7 C8 57.09(12)
C12 C1 C2 O2 52.87(13)
C12 C1 C2 N1 -127.99(10)
C12 C1 C6 C7 62.84(12)
C12 C1 C6 C11 -175.50(9)
C12 C13 C14 S1 175.32(9)
C12 C13 C14 C15 -3.92(17)
C13 O4 C18 C19 173.89(9)
C13 C12 C17 C16 0.21(17)
C13 C14 C15 C16 0.00(17)
C14 S1 C20 C21 -71.56(10)
C14 S1 C20 C22 167.44(9)
C14 C15 C16 Cl1 -174.38(9)
C14 C15 C16 C17 4.09(18)
C15 C16 C17 C12 -4.22(18)
C17 C12 C13 O4 -179.93(10)
C17 C12 C13 C14 3.81(17)
C18 O4 C13 C12 95.88(12)
C18 O4 C13 C14 -87.72(12)
C20 S1 C14 C13 177.17(9)
C20 S1 C14 C15 -3.65(12)
